data_4133223
loop_
_publ_author_name
'Chu, Jiaxiang'
'Carroll, Timothy G.'
'Wu, Guang'
'Telser, Joshua'
'Dobrovetsky, Roman'
'M\'enard, Gabriel'

_publ_section_title
;
 Probing Hydrogen Atom Transfer at a Phosphorus(V) Oxide Bond Using a
 &quot;Bulky Hydrogen Atom&quot; Surrogate: Analogies to PCET.
;
_journal_issue 45
_journal_name_full 'Journal of the American Chemical Society'
_journal_page_first 15375
_journal_page_last 15383
_journal_paper_doi 10.1021/jacs.8b09063
_journal_volume 140
_journal_year 2018
_chemical_formula_sum 'C71 H62 Co F10.5 N O P V'
_chemical_formula_weight 1327.58
_space_group_crystal_system monoclinic
_space_group_IT_number 15
_space_group_name_Hall '-C 2yc'
_space_group_name_H-M_alt 'C 1 2/c 1'
_atom_sites_solution_hydrogens geom
_audit_creation_method SHELXL-2016/6
_cell_angle_alpha 90
_cell_angle_beta 97.977(14)
_cell_angle_gamma 90
_cell_formula_units_Z 8
_cell_length_a 15.851(3)
_cell_length_b 17.848(4)
_cell_length_c 41.744(10)
_cell_measurement_reflns_used 549
_cell_measurement_temperature 100(2)
_cell_measurement_theta_max 16.45
_cell_measurement_theta_min 1.18
_cell_volume 11695(4)
_computing_structure_refinement 'SHELXL-2016/6 (Sheldrick, 2016)'
_diffrn_ambient_temperature 100(2)
_diffrn_measured_fraction_theta_full 0.986
_diffrn_measured_fraction_theta_max 0.986
_diffrn_measurement_device_type 'Bruker APEX II'
_diffrn_radiation_type MoK\a
_diffrn_radiation_wavelength 0.71073
_diffrn_reflns_av_R_equivalents 0.0915
_diffrn_reflns_av_unetI/netI 0.1306
_diffrn_reflns_Laue_measured_fraction_full 0.986
_diffrn_reflns_Laue_measured_fraction_max 0.986
_diffrn_reflns_limit_h_max 16
_diffrn_reflns_limit_h_min -18
_diffrn_reflns_limit_k_max 18
_diffrn_reflns_limit_k_min -20
_diffrn_reflns_limit_l_max 48
_diffrn_reflns_limit_l_min -43
_diffrn_reflns_number 21187
_diffrn_reflns_point_group_measured_fraction_full 0.986
_diffrn_reflns_point_group_measured_fraction_max 0.986
_diffrn_reflns_theta_full 24.502
_diffrn_reflns_theta_max 24.502
_diffrn_reflns_theta_min 0.985
_exptl_absorpt_coefficient_mu 0.556
_exptl_absorpt_correction_T_max 0.7450
_exptl_absorpt_correction_T_min 0.6390
_exptl_absorpt_correction_type multi-scan
_exptl_absorpt_process_details 'SADABS 2014/5'
_exptl_crystal_colour dark_brown
_exptl_crystal_density_diffrn 1.508
_exptl_crystal_description block
_exptl_crystal_F_000 5468
_exptl_crystal_size_max 0.150
_exptl_crystal_size_mid 0.100
_exptl_crystal_size_min 0.050
_refine_diff_density_max 1.347
_refine_diff_density_min -1.185
_refine_diff_density_rms 0.209
_refine_ls_extinction_coef 0.00105(11)
_refine_ls_extinction_expression Fc^*^=kFc[1+0.001xFc^2^\l^3^/sin(2\q)]^-1/4^
_refine_ls_extinction_method 'SHELXL-2016/6 (Sheldrick 2016)'
_refine_ls_goodness_of_fit_ref 1.202
_refine_ls_hydrogen_treatment constr
_refine_ls_matrix_type full
_refine_ls_number_parameters 762
_refine_ls_number_reflns 9604
_refine_ls_number_restraints 0
_refine_ls_restrained_S_all 1.202
_refine_ls_R_factor_all 0.2109
_refine_ls_R_factor_gt 0.1751
_refine_ls_shift/su_max 0.033
_refine_ls_shift/su_mean 0.000
_refine_ls_structure_factor_coef Fsqd
_refine_ls_weighting_details 'w=1/[\s^2^(Fo^2^)+(0.0315P)^2^+1352.0880P] where P=(Fo^2^+2Fc^2^)/3'
_refine_ls_weighting_scheme calc
_refine_ls_wR_factor_gt 0.4086
_refine_ls_wR_factor_ref 0.4246
_reflns_Friedel_coverage 0.000
_reflns_number_gt 6798
_reflns_number_total 9604
_reflns_threshold_expression 'I > 2\s(I)'
_cod_data_source_file ja8b09063_si_003.cif
_cod_data_source_block cjx170511_0m
_cod_original_cell_volume 11696(5)
_cod_original_sg_symbol_H-M 'C 2/c'
_cod_original_formula_sum 'C71 H62 Co F10.50 N1 O P V'
_cod_database_code 4133223
_shelx_shelxl_version_number 2016/6
_shelx_space_group_comment
;
The symmetry employed for this shelxl refinement is uniquely defined
by the following loop, which should always be used as a source of
symmetry information in preference to the above space-group names.
They are only intended as comments.
;
_shelx_estimated_absorpt_t_min 0.921
_shelx_estimated_absorpt_t_max 0.973

loop_
_space_group_symop_operation_xyz
'x, y, z'
'-x, y, -z+1/2'
'x+1/2, y+1/2, z'
'-x+1/2, y+1/2, -z+1/2'
'-x, -y, -z'
'x, -y, z-1/2'
'-x+1/2, -y+1/2, -z'
'x+1/2, -y+1/2, z-1/2'

loop_
_atom_site_label
_atom_site_type_symbol
_atom_site_fract_x
_atom_site_fract_y
_atom_site_fract_z
_atom_site_U_iso_or_equiv
_atom_site_adp_type
_atom_site_occupancy
_atom_site_site_symmetry_order
_atom_site_calc_flag
_atom_site_refinement_flags_posn
_atom_site_refinement_flags_adp
_atom_site_refinement_flags_occupancy
Co1 Co 0.54324(13) 0.61002(12) 0.62613(5) 0.0160(6) Uani 1 1 d . . .
V1 V 0.56399(17) 0.06971(15) 0.63243(6) 0.0142(7) Uani 1 1 d . . .
P1 P 0.6582(3) 0.1327(2) 0.57601(10) 0.0151(9) Uani 1 1 d . . .
F1 F 0.6040(6) 0.2999(5) 0.5689(2) 0.024(2) Uani 1 1 d . . .
F6 F 0.7427(6) 0.1887(5) 0.5221(2) 0.024(2) Uani 1 1 d . . .
F10 F 0.6854(6) -0.0430(5) 0.5682(2) 0.021(2) Uani 1 1 d . . .
F5 F 0.5304(6) 0.0616(5) 0.5254(2) 0.019(2) Uani 1 1 d . . .
F3 F 0.3855(6) 0.2735(6) 0.4839(3) 0.037(3) Uani 1 1 d . . .
F2 F 0.4846(7) 0.3600(5) 0.5265(3) 0.032(3) Uani 1 1 d . . .
F4 F 0.4100(6) 0.1243(6) 0.4839(2) 0.027(2) Uani 1 1 d . . .
F9 F 0.7681(7) -0.1113(6) 0.5261(3) 0.034(3) Uani 1 1 d . . .
F7 F 0.8288(7) 0.1182(7) 0.4810(2) 0.037(3) Uani 1 1 d . . .
F8 F 0.8385(7) -0.0322(7) 0.4813(3) 0.037(3) Uani 1 1 d . . .
O1 O 0.7204(7) 0.1882(7) 0.5895(3) 0.023(3) Uani 1 1 d . . .
N4 N 0.4836(9) -0.0105(8) 0.6326(3) 0.019(3) Uani 1 1 d . . .
N2 N 0.6424(9) 0.0485(8) 0.6708(3) 0.018(3) Uani 1 1 d . . .
N1 N 0.6136(8) 0.0784(8) 0.5973(3) 0.018(3) Uani 1 1 d . . .
N3 N 0.5096(8) 0.1631(8) 0.6367(3) 0.015(3) Uani 1 1 d . . .
C66 C 0.3510(10) 0.5626(9) 0.6243(4) 0.018(3) Uani 1 1 d . . .
H66A H 0.309355 0.560458 0.639546 0.027 Uiso 1 1 calc R U .
H66B H 0.352520 0.514170 0.613280 0.027 Uiso 1 1 calc R U .
H66C H 0.334638 0.601921 0.608243 0.027 Uiso 1 1 calc R U .
C40 C 0.4469(10) 0.2420(11) 0.5052(4) 0.023(4) Uani 1 1 d . . .
C19 C 0.6888(10) -0.0183(9) 0.6729(4) 0.017(3) Uani 1 1 d . . .
C26 C 0.4228(11) 0.2654(10) 0.6083(4) 0.023(4) Uani 1 1 d . . .
H26 H 0.451634 0.301984 0.622258 0.027 Uiso 1 1 calc R U .
C37 C 0.5745(10) 0.1770(9) 0.5483(4) 0.015(3) Uani 1 1 d . . .
C25 C 0.4453(11) 0.1904(10) 0.6132(4) 0.024(4) Uani 1 1 d . . .
C20 C 0.7010(10) -0.0579(9) 0.6460(4) 0.020(2) Uani 1 1 d . . .
H20 H 0.678460 -0.039815 0.625108 0.024 Uiso 1 1 calc R U .
C49 C 0.6511(11) 0.6464(10) 0.6116(4) 0.024(4) Uani 1 1 d . . .
C41 C 0.4596(10) 0.1677(10) 0.5051(4) 0.020(3) Uani 1 1 d . . .
C38 C 0.5602(10) 0.2542(9) 0.5480(4) 0.017(3) Uani 1 1 d . . .
C46 C 0.7983(11) 0.0017(11) 0.5036(4) 0.022(4) Uani 1 1 d . . .
C18 C 0.5977(11) 0.0910(9) 0.7212(4) 0.021(3) Uani 1 1 d . . .
H18 H 0.548603 0.060167 0.716842 0.025 Uiso 1 1 calc R U .
C48 C 0.7176(9) 0.0008(9) 0.5471(4) 0.015(3) Uani 1 1 d . . .
C55 C 0.4582(10) 0.6504(9) 0.6537(4) 0.017(2) Uani 1 1 d . . .
C12 C 0.4942(11) -0.0903(9) 0.6806(4) 0.019(4) Uani 1 1 d . . .
H12 H 0.539680 -0.116849 0.673129 0.023 Uiso 1 1 calc R U .
C9 C 0.3708(11) -0.0145(10) 0.7030(4) 0.024(4) Uani 1 1 d . . .
H9 H 0.325522 0.011231 0.711000 0.029 Uiso 1 1 calc R U .
C6 C 0.3789(10) -0.1025(9) 0.6107(4) 0.017(4) Uani 1 1 d . . .
H6 H 0.362228 -0.107407 0.631618 0.020 Uiso 1 1 calc R U .
C57 C 0.4958(11) 0.5296(10) 0.6526(4) 0.024(3) Uani 1 1 d . . .
C56 C 0.4308(11) 0.5783(10) 0.6409(4) 0.024(3) Uani 1 1 d . . .
C54 C 0.5406(10) 0.6434(9) 0.6721(4) 0.017(2) Uani 1 1 d . . .
C30 C 0.4013(10) 0.1388(9) 0.5907(4) 0.020(2) Uani 1 1 d . . .
H30 H 0.415636 0.087178 0.592425 0.024 Uiso 1 1 calc R U .
C50 C 0.5824(10) 0.6922(10) 0.5980(4) 0.022(4) Uani 1 1 d . . .
C58 C 0.5649(11) 0.5688(10) 0.6713(4) 0.022(4) Uani 1 1 d . . .
C44 C 0.7472(10) 0.1152(11) 0.5242(4) 0.021(4) Uani 1 1 d . . .
C8 C 0.3982(10) 0.0105(10) 0.6750(4) 0.018(4) Uani 1 1 d . . .
H8 H 0.374623 0.054519 0.664503 0.022 Uiso 1 1 calc R U .
C14 C 0.7248(11) 0.1385(9) 0.7046(4) 0.021(3) Uani 1 1 d . . .
H14 H 0.763967 0.140418 0.689367 0.025 Uiso 1 1 calc R U .
C64 C 0.5872(11) 0.7055(9) 0.6899(4) 0.020(4) Uani 1 1 d . . .
H64A H 0.644319 0.688493 0.699009 0.030 Uiso 1 1 calc R U .
H64B H 0.556332 0.721884 0.707452 0.030 Uiso 1 1 calc R U .
H64C H 0.592007 0.747504 0.675131 0.030 Uiso 1 1 calc R U .
C43 C 0.7092(10) 0.0772(10) 0.5469(4) 0.019(4) Uani 1 1 d . . .
C7 C 0.4595(11) -0.0291(11) 0.6625(4) 0.026(4) Uani 1 1 d . . .
C15 C 0.7396(13) 0.1807(10) 0.7320(5) 0.032(5) Uani 1 1 d . . .
H15 H 0.787802 0.212804 0.735523 0.039 Uiso 1 1 calc R U .
C4 C 0.3605(11) -0.1369(10) 0.5551(4) 0.022(4) Uani 1 1 d . . .
H4 H 0.332898 -0.165055 0.537381 0.027 Uiso 1 1 calc R U .
C42 C 0.5222(10) 0.1340(9) 0.5267(4) 0.017(3) Uani 1 1 d . . .
C13 C 0.6550(10) 0.0938(9) 0.6987(4) 0.017(3) Uani 1 1 d . . .
C17 C 0.6099(12) 0.1307(10) 0.7486(4) 0.028(4) Uani 1 1 d . . .
H17 H 0.570098 0.128324 0.763633 0.033 Uiso 1 1 calc R U .
C1 C 0.4426(11) -0.0540(11) 0.6069(4) 0.025(4) Uani 1 1 d . . .
C45 C 0.7906(11) 0.0795(11) 0.5029(4) 0.023(3) Uani 1 1 d . . .
C51 C 0.5215(10) 0.6446(9) 0.5790(3) 0.013(3) Uani 1 1 d . . .
C3 C 0.4239(12) -0.0875(10) 0.5511(4) 0.027(4) Uani 1 1 d . . .
H3 H 0.440405 -0.081944 0.530193 0.032 Uiso 1 1 calc R U .
C67 C 0.4950(13) 0.4473(10) 0.6461(5) 0.030(4) Uani 1 1 d . . .
H67A H 0.460715 0.421962 0.660680 0.045 Uiso 1 1 calc R U .
H67B H 0.553376 0.428007 0.649788 0.045 Uiso 1 1 calc R U .
H67C H 0.470241 0.437977 0.623632 0.045 Uiso 1 1 calc R U .
C52 C 0.5529(10) 0.5712(10) 0.5820(4) 0.021(4) Uani 1 1 d . . .
C2 C 0.4648(10) -0.0456(10) 0.5761(4) 0.019(4) Uani 1 1 d . . .
H2 H 0.507958 -0.011065 0.572411 0.023 Uiso 1 1 calc R U .
C24 C 0.7209(10) -0.0492(9) 0.7033(4) 0.020(2) Uani 1 1 d . . .
H24 H 0.711178 -0.024094 0.722523 0.024 Uiso 1 1 calc R U .
C21 C 0.7464(10) -0.1246(9) 0.6491(4) 0.021(4) Uani 1 1 d . . .
H21 H 0.754276 -0.151944 0.630191 0.026 Uiso 1 1 calc R U .
C29 C 0.3400(12) 0.1615(11) 0.5673(4) 0.030(5) Uani 1 1 d . . .
H29 H 0.310729 0.125538 0.553040 0.036 Uiso 1 1 calc R U .
C5 C 0.3371(11) -0.1451(10) 0.5860(4) 0.025(4) Uani 1 1 d . . .
H5 H 0.293427 -0.179109 0.589798 0.030 Uiso 1 1 calc R U .
C47 C 0.7619(11) -0.0387(11) 0.5247(4) 0.023(3) Uani 1 1 d . . .
C22 C 0.7798(11) -0.1517(10) 0.6785(4) 0.026(4) Uani 1 1 d . . .
H22 H 0.812828 -0.196270 0.680028 0.031 Uiso 1 1 calc R U .
C65 C 0.4072(10) 0.7213(9) 0.6502(4) 0.018(3) Uani 1 1 d . . .
H65A H 0.438745 0.759811 0.640040 0.027 Uiso 1 1 calc R U .
H65B H 0.396712 0.738631 0.671557 0.027 Uiso 1 1 calc R U .
H65C H 0.352631 0.711891 0.636612 0.027 Uiso 1 1 calc R U .
C70 C 0.4302(14) 0.5342(13) 0.7267(5) 0.042(5) Uani 1 1 d . . .
H70 H 0.381120 0.533822 0.710820 0.050 Uiso 1 1 calc R U .
C68 C 0.6435(11) 0.5339(11) 0.6891(5) 0.031(5) Uani 1 1 d . . .
H68A H 0.692100 0.567441 0.688360 0.047 Uiso 1 1 calc R U .
H68B H 0.654365 0.485936 0.679029 0.047 Uiso 1 1 calc R U .
H68C H 0.635476 0.525423 0.711711 0.047 Uiso 1 1 calc R U .
C53 C 0.6348(11) 0.5739(11) 0.6012(4) 0.027(4) Uani 1 1 d . . .
C11 C 0.4667(12) -0.1133(11) 0.7077(4) 0.029(4) Uani 1 1 d . . .
H11 H 0.489754 -0.157121 0.718488 0.034 Uiso 1 1 calc R U .
C28 C 0.3191(12) 0.2356(11) 0.5636(5) 0.033(5) Uani 1 1 d . . .
H28 H 0.275925 0.251215 0.546787 0.039 Uiso 1 1 calc R U .
C61 C 0.4371(11) 0.6673(11) 0.5614(4) 0.029(4) Uani 1 1 d . . .
H61A H 0.436749 0.659962 0.538076 0.044 Uiso 1 1 calc R U .
H61B H 0.426740 0.720290 0.565660 0.044 Uiso 1 1 calc R U .
H61C H 0.392266 0.636697 0.568761 0.044 Uiso 1 1 calc R U .
C10 C 0.4059(11) -0.0736(11) 0.7194(5) 0.030(4) Uani 1 1 d . . .
H10 H 0.387894 -0.087460 0.739377 0.036 Uiso 1 1 calc R U .
C27 C 0.3618(11) 0.2882(11) 0.5846(4) 0.026(4) Uani 1 1 d . . .
H27 H 0.347923 0.339848 0.582237 0.031 Uiso 1 1 calc R U .
C16 C 0.6837(11) 0.1765(11) 0.7549(4) 0.027(4) Uani 1 1 d . . .
H16 H 0.694809 0.203934 0.774537 0.033 Uiso 1 1 calc R U .
C31 C 0.5533(12) 0.2222(10) 0.6562(4) 0.025(4) Uani 1 1 d . . .
C60 C 0.5750(10) 0.7747(9) 0.6010(5) 0.021(4) Uani 1 1 d . . .
H60A H 0.611780 0.791749 0.620473 0.031 Uiso 1 1 calc R U .
H60B H 0.515739 0.787936 0.602658 0.031 Uiso 1 1 calc R U .
H60C H 0.592547 0.798861 0.581934 0.031 Uiso 1 1 calc R U .
C36 C 0.6261(12) 0.2549(12) 0.6488(5) 0.033(5) Uani 1 1 d . . .
H36 H 0.648368 0.241480 0.629601 0.040 Uiso 1 1 calc R U .
C63 C 0.6945(12) 0.5090(11) 0.6075(5) 0.032(4) Uani 1 1 d . . .
H63A H 0.737174 0.511029 0.592681 0.047 Uiso 1 1 calc R U .
H63B H 0.662351 0.462060 0.604218 0.047 Uiso 1 1 calc R U .
H63C H 0.723018 0.511323 0.629900 0.047 Uiso 1 1 calc R U .
C69 C 0.4656(14) 0.4696(12) 0.7378(5) 0.043(6) Uani 1 1 d . . .
H69 H 0.443666 0.423458 0.728789 0.052 Uiso 1 1 calc R U .
C23 C 0.7659(11) -0.1148(11) 0.7055(4) 0.030(4) Uani 1 1 d . . .
H23 H 0.787377 -0.134562 0.726188 0.037 Uiso 1 1 calc R U .
C59 C 0.7267(11) 0.6730(11) 0.6330(5) 0.029(4) Uani 1 1 d . . .
H59A H 0.710392 0.713924 0.646507 0.044 Uiso 1 1 calc R U .
H59B H 0.769173 0.691118 0.619838 0.044 Uiso 1 1 calc R U .
H59C H 0.750842 0.631739 0.646758 0.044 Uiso 1 1 calc R U .
F11 F 0.4394(13) 0.6674(14) 0.7302(6) 0.044(6) Uani 0.5 1 d . . P
C71 C 0.4645(13) 0.6013(13) 0.7384(5) 0.038(5) Uani 1 1 d . . .
C35 C 0.6677(14) 0.3087(10) 0.6700(6) 0.041(6) Uani 1 1 d . . .
H35 H 0.718222 0.331809 0.664944 0.049 Uiso 1 1 calc R U .
C33 C 0.5657(16) 0.2989(13) 0.7046(5) 0.045(6) Uani 1 1 d . . .
H33 H 0.543631 0.316106 0.723348 0.053 Uiso 1 1 calc R U .
C34 C 0.6375(16) 0.3272(12) 0.6966(5) 0.045(6) Uani 1 1 d . . .
H34 H 0.668260 0.362491 0.710733 0.054 Uiso 1 1 calc R U .
C39 C 0.4975(10) 0.2849(10) 0.5258(4) 0.020(3) Uani 1 1 d . . .
C62 C 0.5115(14) 0.5049(11) 0.5647(5) 0.035(5) Uani 1 1 d . . .
H62A H 0.490513 0.518504 0.542256 0.052 Uiso 1 1 calc R U .
H62B H 0.463740 0.488286 0.575506 0.052 Uiso 1 1 calc R U .
H62C H 0.553116 0.464154 0.564932 0.052 Uiso 1 1 calc R U .
C32 C 0.5223(15) 0.2419(11) 0.6845(5) 0.038(5) Uani 1 1 d . . .
H32 H 0.473193 0.218012 0.690460 0.046 Uiso 1 1 calc R U .

loop_
_atom_site_aniso_label
_atom_site_aniso_U_11
_atom_site_aniso_U_22
_atom_site_aniso_U_33
_atom_site_aniso_U_23
_atom_site_aniso_U_13
_atom_site_aniso_U_12
Co1 0.0133(11) 0.0118(11) 0.0221(12) -0.0011(10) -0.0003(9) 0.0005(9)
V1 0.0132(14) 0.0127(14) 0.0159(14) 0.0002(11) -0.0008(11) -0.0007(11)
P1 0.014(2) 0.015(2) 0.017(2) 0.0006(17) 0.0005(16) -0.0001(17)
F1 0.023(5) 0.023(5) 0.023(5) -0.004(4) -0.005(4) -0.005(4)
F6 0.022(5) 0.022(6) 0.030(6) 0.006(4) 0.007(4) -0.005(4)
F10 0.027(5) 0.016(5) 0.023(5) 0.003(4) 0.009(4) -0.003(4)
F5 0.020(5) 0.009(5) 0.027(5) 0.000(4) 0.003(4) -0.002(4)
F3 0.025(6) 0.037(7) 0.042(7) 0.000(5) -0.022(5) 0.013(5)
F2 0.034(6) 0.016(5) 0.043(6) 0.006(5) 0.000(5) 0.013(5)
F4 0.020(5) 0.034(6) 0.025(5) -0.005(5) -0.004(4) -0.004(4)
F9 0.032(6) 0.031(6) 0.037(6) -0.008(5) 0.000(5) 0.013(5)
F7 0.030(6) 0.056(8) 0.026(6) 0.013(5) 0.012(5) -0.009(5)
F8 0.036(6) 0.046(7) 0.029(6) -0.003(5) 0.008(5) 0.002(5)
O1 0.012(6) 0.026(7) 0.031(7) 0.000(5) 0.004(5) -0.001(5)
N4 0.018(7) 0.017(8) 0.022(8) 0.004(6) -0.001(6) 0.010(6)
N2 0.023(7) 0.015(7) 0.016(7) -0.008(6) 0.001(6) 0.001(6)
N1 0.011(7) 0.015(7) 0.027(8) 0.009(6) -0.002(6) 0.002(6)
N3 0.012(7) 0.017(7) 0.019(7) 0.000(6) 0.012(6) -0.003(6)
C66 0.013(6) 0.006(6) 0.036(7) 0.002(5) 0.005(5) 0.004(5)
C40 0.009(8) 0.044(12) 0.017(9) 0.007(8) 0.002(7) 0.005(8)
C19 0.015(6) 0.015(6) 0.022(6) 0.001(5) 0.009(5) 0.009(5)
C26 0.023(9) 0.020(10) 0.029(10) 0.007(8) 0.020(8) 0.006(7)
C37 0.014(8) 0.014(9) 0.017(8) 0.004(7) -0.001(6) -0.002(7)
C25 0.029(10) 0.024(10) 0.018(9) -0.002(7) 0.003(7) 0.004(8)
C20 0.016(5) 0.004(5) 0.040(6) -0.001(4) 0.004(4) 0.005(4)
C49 0.020(9) 0.016(9) 0.038(11) 0.002(8) 0.015(8) 0.003(7)
C41 0.018(6) 0.026(7) 0.017(6) -0.005(5) 0.004(5) 0.000(5)
C38 0.016(6) 0.023(7) 0.013(6) -0.002(5) 0.006(5) -0.014(5)
C46 0.018(9) 0.038(11) 0.012(8) -0.003(8) 0.005(7) 0.006(8)
C18 0.024(6) 0.017(7) 0.023(6) 0.004(5) 0.013(5) 0.006(5)
C48 0.010(8) 0.019(9) 0.017(8) 0.008(7) 0.004(6) 0.006(7)
C55 0.021(6) 0.012(6) 0.018(6) 0.005(5) 0.004(5) -0.008(5)
C12 0.020(9) 0.018(9) 0.022(9) 0.002(7) 0.011(7) -0.004(7)
C9 0.015(8) 0.030(11) 0.026(10) -0.008(8) 0.000(7) 0.010(8)
C6 0.020(9) 0.019(9) 0.013(8) 0.006(7) 0.009(7) 0.009(7)
C57 0.020(6) 0.024(7) 0.031(7) 0.012(6) 0.011(5) 0.016(5)
C56 0.020(6) 0.024(7) 0.031(7) 0.012(6) 0.011(5) 0.016(5)
C54 0.021(6) 0.012(6) 0.018(6) 0.005(5) 0.004(5) -0.008(5)
C30 0.016(5) 0.004(5) 0.040(6) -0.001(4) 0.004(4) 0.005(4)
C50 0.016(8) 0.030(10) 0.023(9) -0.006(8) 0.011(7) 0.005(8)
C58 0.035(10) 0.017(9) 0.013(8) 0.004(7) -0.001(7) -0.006(8)
C44 0.016(8) 0.035(11) 0.011(8) -0.001(8) -0.002(7) -0.001(8)
C8 0.015(8) 0.021(9) 0.017(9) -0.004(7) -0.001(7) -0.002(7)
C14 0.024(6) 0.017(7) 0.023(6) 0.004(5) 0.013(5) 0.006(5)
C64 0.026(9) 0.010(8) 0.024(9) -0.009(7) 0.003(7) 0.007(7)
C43 0.012(8) 0.020(9) 0.022(9) 0.001(7) -0.008(7) 0.001(7)
C7 0.015(9) 0.040(12) 0.022(9) 0.004(8) -0.005(7) 0.000(8)
C15 0.035(11) 0.011(9) 0.049(12) 0.000(8) -0.001(9) -0.003(8)
C4 0.025(9) 0.024(10) 0.014(8) -0.004(7) -0.010(7) 0.002(8)
C42 0.016(6) 0.023(7) 0.013(6) -0.002(5) 0.006(5) -0.014(5)
C13 0.015(6) 0.015(6) 0.022(6) 0.001(5) 0.009(5) 0.009(5)
C17 0.035(11) 0.025(10) 0.020(9) 0.009(8) -0.006(8) -0.007(8)
C1 0.020(9) 0.036(11) 0.018(9) -0.009(8) -0.001(7) 0.008(8)
C45 0.020(6) 0.035(8) 0.015(6) -0.003(6) 0.005(5) 0.013(6)
C51 0.017(8) 0.021(9) 0.002(7) -0.002(6) 0.003(6) -0.002(7)
C3 0.032(10) 0.031(11) 0.019(9) -0.007(8) 0.009(8) -0.003(8)
C67 0.039(11) 0.013(9) 0.039(11) 0.009(8) 0.014(9) 0.003(8)
C52 0.015(8) 0.017(9) 0.030(10) 0.003(8) 0.002(7) -0.010(7)
C2 0.018(9) 0.024(10) 0.016(8) 0.001(7) 0.000(7) 0.000(7)
C24 0.016(5) 0.004(5) 0.040(6) -0.001(4) 0.004(4) 0.005(4)
C21 0.016(8) 0.010(9) 0.035(10) -0.008(7) -0.009(7) -0.005(7)
C29 0.035(11) 0.037(12) 0.020(9) -0.016(8) 0.011(8) -0.017(9)
C5 0.018(9) 0.028(11) 0.029(10) -0.011(8) 0.004(7) 0.004(8)
C47 0.020(6) 0.035(8) 0.015(6) -0.003(6) 0.005(5) 0.013(6)
C22 0.025(10) 0.023(10) 0.027(10) -0.008(8) -0.007(8) -0.003(8)
C65 0.013(6) 0.006(6) 0.036(7) 0.002(5) 0.005(5) 0.004(5)
C70 0.040(12) 0.058(15) 0.027(11) 0.013(10) 0.002(9) 0.004(11)
C68 0.022(10) 0.032(11) 0.039(11) 0.006(9) 0.001(8) 0.017(8)
C53 0.023(9) 0.033(11) 0.024(10) -0.005(8) -0.002(8) -0.001(8)
C11 0.037(11) 0.025(10) 0.020(9) -0.002(8) -0.013(8) 0.000(9)
C28 0.028(10) 0.039(12) 0.032(11) 0.009(9) 0.010(8) 0.023(9)
C61 0.026(10) 0.033(11) 0.026(10) 0.004(8) -0.004(8) 0.000(8)
C10 0.022(10) 0.035(11) 0.033(10) -0.003(9) 0.004(8) 0.014(9)
C27 0.023(9) 0.037(11) 0.019(9) -0.002(8) 0.005(7) 0.011(8)
C16 0.027(10) 0.035(11) 0.017(9) 0.000(8) -0.010(7) 0.009(8)
C31 0.038(11) 0.019(10) 0.018(9) 0.003(7) 0.002(8) 0.007(8)
C60 0.011(8) 0.008(8) 0.041(11) -0.004(7) -0.001(7) -0.006(6)
C36 0.026(10) 0.045(13) 0.024(10) -0.009(9) -0.013(8) -0.009(9)
C63 0.027(10) 0.028(11) 0.041(12) 0.000(9) 0.009(9) 0.005(9)
C69 0.047(13) 0.026(11) 0.054(14) 0.005(10) -0.006(10) -0.004(10)
C23 0.025(10) 0.037(12) 0.025(10) -0.002(9) -0.010(8) 0.006(9)
C59 0.030(10) 0.026(11) 0.037(11) -0.008(9) 0.020(9) 0.002(8)
F11 0.022(12) 0.056(17) 0.061(16) 0.011(13) 0.027(11) 0.018(11)
C71 0.039(12) 0.041(13) 0.035(12) 0.007(10) 0.009(9) 0.001(10)
C35 0.046(13) 0.011(10) 0.058(15) 0.010(10) -0.018(11) -0.012(9)
C33 0.067(16) 0.045(14) 0.021(10) -0.006(10) 0.004(10) 0.001(12)
C34 0.071(17) 0.021(11) 0.038(13) 0.008(10) -0.013(12) -0.005(11)
C39 0.018(6) 0.026(7) 0.017(6) -0.005(5) 0.004(5) 0.000(5)
C62 0.054(13) 0.020(10) 0.028(10) -0.012(8) 0.004(9) -0.009(9)
C32 0.064(15) 0.020(10) 0.031(11) -0.001(9) 0.011(10) 0.006(10)

loop_
_atom_type_symbol
_atom_type_description
_atom_type_scat_dispersion_real
_atom_type_scat_dispersion_imag
_atom_type_scat_source
C C 0.0033 0.0016 'International Tables Vol C Tables 4.2.6.8 and 6.1.1.4'
N N 0.0061 0.0033 'International Tables Vol C Tables 4.2.6.8 and 6.1.1.4'
O O 0.0106 0.0060 'International Tables Vol C Tables 4.2.6.8 and 6.1.1.4'
F F 0.0171 0.0103 'International Tables Vol C Tables 4.2.6.8 and 6.1.1.4'
P P 0.1023 0.0942 'International Tables Vol C Tables 4.2.6.8 and 6.1.1.4'
Co Co 0.3494 0.9721 'International Tables Vol C Tables 4.2.6.8 and 6.1.1.4'
V V 0.3005 0.5294 'International Tables Vol C Tables 4.2.6.8 and 6.1.1.4'
H H 0.0000 0.0000 'International Tables Vol C Tables 4.2.6.8 and 6.1.1.4'

loop_
_geom_angle_atom_site_label_1
_geom_angle_atom_site_label_2
_geom_angle_atom_site_label_3
_geom_angle
_geom_angle_site_symmetry_1
_geom_angle_site_symmetry_3
C52 Co1 C49 69.7(7) . .
C52 Co1 C53 41.8(7) . .
C49 Co1 C53 40.2(7) . .
C52 Co1 C58 135.6(7) . .
C49 Co1 C58 111.2(7) . .
C53 Co1 C58 109.1(8) . .
C52 Co1 C54 175.5(7) . .
C49 Co1 C54 109.0(7) . .
C53 Co1 C54 134.6(7) . .
C58 Co1 C54 40.4(7) . .
C52 Co1 C57 109.9(7) . .
C49 Co1 C57 142.7(7) . .
C53 Co1 C57 114.0(7) . .
C58 Co1 C57 41.8(7) . .
C54 Co1 C57 68.3(7) . .
C52 Co1 C55 142.4(7) . .
C49 Co1 C55 136.2(7) . .
C53 Co1 C55 175.5(7) . .
C58 Co1 C55 68.7(7) . .
C54 Co1 C55 41.3(7) . .
C57 Co1 C55 67.3(7) . .
C52 Co1 C50 69.4(7) . .
C49 Co1 C50 41.1(7) . .
C53 Co1 C50 68.3(7) . .
C58 Co1 C50 141.4(7) . .
C54 Co1 C50 112.7(7) . .
C57 Co1 C50 176.0(7) . .
C55 Co1 C50 110.7(6) . .
C52 Co1 C51 40.6(7) . .
C49 Co1 C51 69.3(7) . .
C53 Co1 C51 68.6(7) . .
C58 Co1 C51 176.1(7) . .
C54 Co1 C51 143.5(6) . .
C57 Co1 C51 135.7(7) . .
C55 Co1 C51 113.8(6) . .
C50 Co1 C51 41.4(7) . .
C52 Co1 C56 111.4(7) . .
C49 Co1 C56 177.1(7) . .
C53 Co1 C56 142.3(8) . .
C58 Co1 C56 70.0(7) . .
C54 Co1 C56 70.2(7) . .
C57 Co1 C56 39.8(7) . .
C55 Co1 C56 41.4(7) . .
C50 Co1 C56 136.4(7) . .
C51 Co1 C56 109.6(7) . .
N1 V1 N3 105.2(6) . .
N1 V1 N4 116.2(6) . .
N3 V1 N4 110.2(6) . .
N1 V1 N2 113.5(6) . .
N3 V1 N2 110.2(6) . .
N4 V1 N2 101.6(6) . .
O1 P1 N1 122.9(7) . .
O1 P1 C37 110.2(7) . .
N1 P1 C37 106.6(7) . .
O1 P1 C43 106.6(7) . .
N1 P1 C43 108.6(8) . .
C37 P1 C43 99.4(7) . .
C7 N4 C1 113.3(15) . .
C7 N4 V1 116.5(11) . .
C1 N4 V1 130.2(12) . .
C19 N2 C13 115.1(13) . .
C19 N2 V1 119.6(10) . .
C13 N2 V1 125.2(11) . .
P1 N1 V1 145.3(10) . .
C25 N3 C31 112.6(14) . .
C25 N3 V1 122.5(11) . .
C31 N3 V1 120.3(11) . .
C56 C66 H66A 109.5 . .
C56 C66 H66B 109.5 . .
H66A C66 H66B 109.5 . .
C56 C66 H66C 109.5 . .
H66A C66 H66C 109.5 . .
H66B C66 H66C 109.5 . .
C39 C40 C41 119.4(16) . .
C39 C40 F3 120.0(17) . .
C41 C40 F3 120.5(16) . .
C20 C19 N2 121.6(15) . .
C20 C19 C24 117.6(15) . .
N2 C19 C24 120.8(14) . .
C27 C26 C25 122.8(19) . .
C27 C26 H26 118.6 . .
C25 C26 H26 118.6 . .
C42 C37 C38 117.6(15) . .
C42 C37 P1 119.8(13) . .
C38 C37 P1 122.7(12) . .
C26 C25 N3 125.8(16) . .
C26 C25 C30 115.5(16) . .
N3 C25 C30 118.6(15) . .
C19 C20 C21 119.8(17) . .
C19 C20 H20 120.1 . .
C21 C20 H20 120.1 . .
C53 C49 C50 108.5(16) . .
C53 C49 C59 126.6(16) . .
C50 C49 C59 125.0(16) . .
C53 C49 Co1 70.2(11) . .
C50 C49 Co1 70.5(10) . .
C59 C49 Co1 125.4(13) . .
C40 C41 F4 119.7(15) . .
C40 C41 C42 121.6(16) . .
F4 C41 C42 118.7(15) . .
F1 C38 C39 117.7(15) . .
F1 C38 C37 122.3(15) . .
C39 C38 C37 120.1(15) . .
C47 C46 F8 120.4(17) . .
C47 C46 C45 120.7(16) . .
F8 C46 C45 118.8(16) . .
C17 C18 C13 121.8(17) . .
C17 C18 H18 119.1 . .
C13 C18 H18 119.1 . .
F10 C48 C43 123.0(15) . .
F10 C48 C47 114.2(14) . .
C43 C48 C47 122.8(16) . .
C54 C55 C56 109.2(14) . .
C54 C55 C65 124.8(14) . .
C56 C55 C65 126.0(14) . .
C54 C55 Co1 69.0(10) . .
C56 C55 Co1 70.1(10) . .
C65 C55 Co1 129.6(11) . .
C11 C12 C7 123.3(17) . .
C11 C12 H12 118.4 . .
C7 C12 H12 118.4 . .
C10 C9 C8 122.2(17) . .
C10 C9 H9 118.9 . .
C8 C9 H9 118.9 . .
C1 C6 C5 123.7(16) . .
C1 C6 H6 118.2 . .
C5 C6 H6 118.2 . .
C56 C57 C58 111.1(17) . .
C56 C57 C67 124.5(18) . .
C58 C57 C67 124.4(16) . .
C56 C57 Co1 71.0(10) . .
C58 C57 Co1 68.7(10) . .
C67 C57 Co1 126.5(13) . .
C66 C56 C57 129.2(18) . .
C66 C56 C55 125.2(15) . .
C57 C56 C55 105.0(16) . .
C66 C56 Co1 132.8(13) . .
C57 C56 Co1 69.1(10) . .
C55 C56 Co1 68.5(10) . .
C58 C54 C55 108.0(14) . .
C58 C54 C64 127.7(15) . .
C55 C54 C64 124.2(15) . .
C58 C54 Co1 69.6(10) . .
C55 C54 Co1 69.7(9) . .
C64 C54 Co1 128.9(12) . .
C29 C30 C25 121.6(16) . .
C29 C30 H30 119.2 . .
C25 C30 H30 119.2 . .
C49 C50 C51 107.5(15) . .
C49 C50 C60 127.2(16) . .
C51 C50 C60 125.2(15) . .
C49 C50 Co1 68.4(10) . .
C51 C50 Co1 70.0(10) . .
C60 C50 Co1 129.4(12) . .
C54 C58 C57 106.7(15) . .
C54 C58 C68 127.1(16) . .
C57 C58 C68 126.0(16) . .
C54 C58 Co1 70.1(10) . .
C57 C58 Co1 69.6(9) . .
C68 C58 Co1 130.0(13) . .
F6 C44 C45 116.7(16) . .
F6 C44 C43 121.2(16) . .
C45 C44 C43 122.1(18) . .
C7 C8 C9 118.8(16) . .
C7 C8 H8 120.6 . .
C9 C8 H8 120.6 . .
C13 C14 C15 121.2(17) . .
C13 C14 H14 119.4 . .
C15 C14 H14 119.4 . .
C54 C64 H64A 109.5 . .
C54 C64 H64B 109.5 . .
H64A C64 H64B 109.5 . .
C54 C64 H64C 109.5 . .
H64A C64 H64C 109.5 . .
H64B C64 H64C 109.5 . .
C44 C43 C48 116.6(16) . .
C44 C43 P1 117.7(13) . .
C48 C43 P1 125.6(13) . .
C8 C7 C12 116.7(16) . .
C8 C7 N4 121.1(16) . .
C12 C7 N4 122.2(16) . .
C14 C15 C16 119.6(18) . .
C14 C15 H15 120.2 . .
C16 C15 H15 120.2 . .
C3 C4 C5 118.4(16) . .
C3 C4 H4 120.8 . .
C5 C4 H4 120.8 . .
F5 C42 C37 122.0(15) . .
F5 C42 C41 118.0(14) . .
C37 C42 C41 120.0(16) . .
C14 C13 C18 119.3(16) . .
C14 C13 N2 120.4(14) . .
C18 C13 N2 120.3(15) . .
C18 C17 C16 118.7(18) . .
C18 C17 H17 120.7 . .
C16 C17 H17 120.7 . .
C6 C1 C2 117.7(16) . .
C6 C1 N4 122.4(16) . .
C2 C1 N4 119.8(17) . .
F7 C45 C44 121.2(17) . .
F7 C45 C46 118.6(15) . .
C44 C45 C46 120.2(17) . .
C52 C51 C50 107.4(14) . .
C52 C51 C61 125.6(15) . .
C50 C51 C61 126.9(15) . .
C52 C51 Co1 67.8(9) . .
C50 C51 Co1 68.6(9) . .
C61 C51 Co1 125.2(12) . .
C4 C3 C2 122.4(17) . .
C4 C3 H3 118.8 . .
C2 C3 H3 118.8 . .
C57 C67 H67A 109.5 . .
C57 C67 H67B 109.5 . .
H67A C67 H67B 109.5 . .
C57 C67 H67C 109.5 . .
H67A C67 H67C 109.5 . .
H67B C67 H67C 109.5 . .
C51 C52 C53 107.6(15) . .
C51 C52 C62 124.9(16) . .
C53 C52 C62 127.1(17) . .
C51 C52 Co1 71.7(10) . .
C53 C52 Co1 69.5(10) . .
C62 C52 Co1 129.6(13) . .
C3 C2 C1 119.6(17) . .
C3 C2 H2 120.2 . .
C1 C2 H2 120.2 . .
C23 C24 C19 121.1(17) . .
C23 C24 H24 119.5 . .
C19 C24 H24 119.5 . .
C22 C21 C20 121.5(17) . .
C22 C21 H21 119.2 . .
C20 C21 H21 119.2 . .
C30 C29 C28 120.9(17) . .
C30 C29 H29 119.6 . .
C28 C29 H29 119.6 . .
C6 C5 C4 118.2(17) . .
C6 C5 H5 120.9 . .
C4 C5 H5 120.9 . .
F9 C47 C46 122.1(16) . .
F9 C47 C48 120.3(16) . .
C46 C47 C48 117.5(17) . .
C23 C22 C21 119.6(18) . .
C23 C22 H22 120.2 . .
C21 C22 H22 120.2 . .
C55 C65 H65A 109.5 . .
C55 C65 H65B 109.5 . .
H65A C65 H65B 109.5 . .
C55 C65 H65C 109.5 . .
H65A C65 H65C 109.5 . .
H65B C65 H65C 109.5 . .
C69 C70 C71 120(2) . .
C69 C70 H70 119.9 . .
C71 C70 H70 119.9 . .
C58 C68 H68A 109.5 . .
C58 C68 H68B 109.5 . .
H68A C68 H68B 109.5 . .
C58 C68 H68C 109.5 . .
H68A C68 H68C 109.5 . .
H68B C68 H68C 109.5 . .
C49 C53 C52 108.9(16) . .
C49 C53 C63 125.8(16) . .
C52 C53 C63 125.2(17) . .
C49 C53 Co1 69.6(11) . .
C52 C53 Co1 68.6(10) . .
C63 C53 Co1 129.9(14) . .
C12 C11 C10 118.9(18) . .
C12 C11 H11 120.6 . .
C10 C11 H11 120.6 . .
C29 C28 C27 119.4(18) . .
C29 C28 H28 120.3 . .
C27 C28 H28 120.3 . .
C51 C61 H61A 109.5 . .
C51 C61 H61B 109.5 . .
H61A C61 H61B 109.5 . .
C51 C61 H61C 109.5 . .
H61A C61 H61C 109.5 . .
H61B C61 H61C 109.5 . .
C9 C10 C11 119.9(19) . .
C9 C10 H10 120.0 . .
C11 C10 H10 120.0 . .
C26 C27 C28 119.7(18) . .
C26 C27 H27 120.1 . .
C28 C27 H27 120.1 . .
C15 C16 C17 119.4(17) . .
C15 C16 H16 120.3 . .
C17 C16 H16 120.3 . .
C36 C31 C32 119.7(18) . .
C36 C31 N3 122.5(16) . .
C32 C31 N3 117.7(17) . .
C50 C60 H60A 109.5 . .
C50 C60 H60B 109.5 . .
H60A C60 H60B 109.5 . .
C50 C60 H60C 109.5 . .
H60A C60 H60C 109.5 . .
H60B C60 H60C 109.5 . .
C31 C36 C35 119(2) . .
C31 C36 H36 120.4 . .
C35 C36 H36 120.4 . .
C53 C63 H63A 109.5 . .
C53 C63 H63B 109.5 . .
H63A C63 H63B 109.5 . .
C53 C63 H63C 109.5 . .
H63A C63 H63C 109.5 . .
H63B C63 H63C 109.5 . .
C70 C69 C69 120.2(14) . 2_656
C70 C69 H69 119.9 . .
C69 C69 H69 119.9 2_656 .
C22 C23 C24 120.3(18) . .
C22 C23 H23 119.9 . .
C24 C23 H23 119.9 . .
C49 C59 H59A 109.5 . .
C49 C59 H59B 109.5 . .
H59A C59 H59B 109.5 . .
C49 C59 H59C 109.5 . .
H59A C59 H59C 109.5 . .
H59B C59 H59C 109.5 . .
F11 C71 C71 112.5(15) . 2_656
F11 C71 C70 128(2) . .
C71 C71 C70 119.5(12) 2_656 .
C34 C35 C36 121(2) . .
C34 C35 H35 119.6 . .
C36 C35 H35 119.6 . .
C34 C33 C32 119(2) . .
C34 C33 H33 120.7 . .
C32 C33 H33 120.7 . .
C35 C34 C33 123(2) . .
C35 C34 H34 118.5 . .
C33 C34 H34 118.5 . .
C40 C39 F2 120.2(15) . .
C40 C39 C38 121.3(17) . .
F2 C39 C38 118.3(15) . .
C52 C62 H62A 109.5 . .
C52 C62 H62B 109.5 . .
H62A C62 H62B 109.5 . .
C52 C62 H62C 109.5 . .
H62A C62 H62C 109.5 . .
H62B C62 H62C 109.5 . .
C31 C32 C33 119(2) . .
C31 C32 H32 120.6 . .
C33 C32 H32 120.6 . .

loop_
_geom_bond_atom_site_label_1
_geom_bond_atom_site_label_2
_geom_bond_distance
_geom_bond_site_symmetry_2
Co1 C52 1.996(18) .
Co1 C49 2.000(17) .
Co1 C53 2.008(19) .
Co1 C58 2.008(16) .
Co1 C54 2.014(16) .
Co1 C57 2.020(18) .
Co1 C55 2.023(17) .
Co1 C50 2.028(19) .
Co1 C51 2.047(14) .
Co1 C56 2.044(17) .
V1 N1 1.764(14) .
V1 N3 1.895(14) .
V1 N4 1.918(15) .
V1 N2 1.925(13) .
P1 O1 1.455(12) .
P1 N1 1.551(14) .
P1 C37 1.816(16) .
P1 C43 1.841(18) .
F1 C38 1.320(18) .
F6 C44 1.32(2) .
F10 C48 1.331(18) .
F5 C42 1.302(19) .
F3 C40 1.344(19) .
F2 C39 1.36(2) .
F4 C41 1.346(19) .
F9 C47 1.30(2) .
F7 C45 1.35(2) .
F8 C46 1.342(19) .
N4 C7 1.39(2) .
N4 C1 1.41(2) .
N2 C19 1.40(2) .
N2 C13 1.41(2) .
N3 C25 1.40(2) .
N3 C31 1.45(2) .
C66 C56 1.38(2) .
C66 H66A 0.9800 .
C66 H66B 0.9800 .
C66 H66C 0.9800 .
C40 C39 1.33(2) .
C40 C41 1.34(3) .
C19 C20 1.37(2) .
C19 C24 1.41(2) .
C26 C27 1.35(2) .
C26 C25 1.39(2) .
C26 H26 0.9500 .
C37 C42 1.37(2) .
C37 C38 1.40(2) .
C25 C30 1.43(2) .
C20 C21 1.39(2) .
C20 H20 0.9500 .
C49 C53 1.38(3) .
C49 C50 1.41(2) .
C49 C59 1.47(3) .
C41 C42 1.38(2) .
C38 C39 1.38(2) .
C46 C47 1.33(3) .
C46 C45 1.39(3) .
C18 C17 1.34(2) .
C18 C13 1.39(2) .
C18 H18 0.9500 .
C48 C43 1.37(2) .
C48 C47 1.43(2) .
C55 C54 1.42(2) .
C55 C56 1.44(2) .
C55 C65 1.50(2) .
C12 C11 1.33(2) .
C12 C7 1.39(2) .
C12 H12 0.9500 .
C9 C10 1.34(3) .
C9 C8 1.38(2) .
C9 H9 0.9500 .
C6 C1 1.36(2) .
C6 C5 1.38(2) .
C6 H6 0.9500 .
C57 C56 1.38(2) .
C57 C58 1.44(3) .
C57 C67 1.49(3) .
C54 C58 1.39(2) .
C54 C64 1.48(2) .
C30 C29 1.34(3) .
C30 H30 0.9500 .
C50 C51 1.44(2) .
C50 C60 1.48(2) .
C58 C68 1.50(2) .
C44 C45 1.36(2) .
C44 C43 1.37(2) .
C8 C7 1.36(2) .
C8 H8 0.9500 .
C14 C13 1.36(2) .
C14 C15 1.36(3) .
C14 H14 0.9500 .
C64 H64A 0.9800 .
C64 H64B 0.9800 .
C64 H64C 0.9800 .
C15 C16 1.39(3) .
C15 H15 0.9500 .
C4 C3 1.37(3) .
C4 C5 1.40(2) .
C4 H4 0.9500 .
C17 C16 1.42(3) .
C17 H17 0.9500 .
C1 C2 1.39(2) .
C51 C52 1.40(2) .
C51 C61 1.49(2) .
C3 C2 1.37(2) .
C3 H3 0.9500 .
C67 H67A 0.9800 .
C67 H67B 0.9800 .
C67 H67C 0.9800 .
C52 C53 1.43(2) .
C52 C62 1.49(2) .
C2 H2 0.9500 .
C24 C23 1.37(2) .
C24 H24 0.9500 .
C21 C22 1.36(2) .
C21 H21 0.9500 .
C29 C28 1.37(3) .
C29 H29 0.9500 .
C5 H5 0.9500 .
C22 C23 1.35(3) .
C22 H22 0.9500 .
C65 H65A 0.9800 .
C65 H65B 0.9800 .
C65 H65C 0.9800 .
C70 C69 1.34(3) .
C70 C71 1.38(3) .
C70 H70 0.9500 .
C68 H68A 0.9800 .
C68 H68B 0.9800 .
C68 H68C 0.9800 .
C53 C63 1.50(3) .
C11 C10 1.34(3) .
C11 H11 0.9500 .
C28 C27 1.39(3) .
C28 H28 0.9500 .
C61 H61A 0.9800 .
C61 H61B 0.9800 .
C61 H61C 0.9800 .
C10 H10 0.9500 .
C27 H27 0.9500 .
C16 H16 0.9500 .
C31 C36 1.37(3) .
C31 C32 1.39(3) .
C60 H60A 0.9800 .
C60 H60B 0.9800 .
C60 H60C 0.9800 .
C36 C35 1.40(3) .
C36 H36 0.9500 .
C63 H63A 0.9800 .
C63 H63B 0.9800 .
C63 H63C 0.9800 .
C69 C69 1.39(4) 2_656
C69 H69 0.9500 .
C23 H23 0.9500 .
C59 H59A 0.9800 .
C59 H59B 0.9800 .
C59 H59C 0.9800 .
F11 C71 1.28(3) .
C71 C71 1.38(4) 2_656
C35 C34 1.31(3) .
C35 H35 0.9500 .
C33 C34 1.33(3) .
C33 C32 1.43(3) .
C33 H33 0.9500 .
C34 H34 0.9500 .
C62 H62A 0.9800 .
C62 H62B 0.9800 .
C62 H62C 0.9800 .
C32 H32 0.9500 .
